data_4078908
loop_
_publ_author_name
'El-Zaria, Mohamed E.'
'Janzen, Nancy'
'Valliant, John F.'

_publ_section_title
;
 Room-Temperature Synthesis of Re(I) and Tc(I) Metallocarboranes
;
_journal_issue 16
_journal_name_full Organometallics
_journal_page_first 5940
_journal_paper_doi 10.1021/om300521j
_journal_volume 31
_journal_year 2012
_chemical_formula_moiety 'C4 H18 B10 N3, C2 F3 O2'
_chemical_formula_sum 'C6 H18 B10 F3 N3 O2'
_chemical_formula_weight 329.33
_chemical_name_systematic
;

 ?

;
_space_group_IT_number 19
_symmetry_cell_setting orthorhombic
_symmetry_space_group_name_Hall 'P 2ac 2ab'
_symmetry_space_group_name_H-M 'P 21 21 21'
_atom_sites_solution_hydrogens geom
_atom_sites_solution_primary direct
_atom_sites_solution_secondary difmap
_audit_creation_method SHELXL-97
_cell_angle_alpha 90.00
_cell_angle_beta 90.00
_cell_angle_gamma 90.00
_cell_formula_units_Z 4
_cell_length_a 10.5386(11)
_cell_length_b 11.7472(12)
_cell_length_c 12.8934(14)
_cell_measurement_reflns_used 4938
_cell_measurement_temperature 100(2)
_cell_measurement_theta_max 25.56
_cell_measurement_theta_min 2.35
_cell_volume 1596.2(3)
_computing_cell_refinement 'Bruker SMART'
_computing_data_collection 'Bruker SMART'
_computing_data_reduction 'Bruker SAINT'
_computing_molecular_graphics 'Bruker SHELXTL'
_computing_publication_material 'Bruker SHELXTL'
_computing_structure_refinement 'SHELXL-97 (Sheldrick, 1997)'
_computing_structure_solution 'SHELXS-97 (Sheldrick, 1990)'
_diffrn_ambient_temperature 100(2)
_diffrn_measured_fraction_theta_full 0.985
_diffrn_measured_fraction_theta_max 0.985
_diffrn_measurement_device_type 'CCD area detector'
_diffrn_measurement_method 'phi and omega scans'
_diffrn_radiation_monochromator graphite
_diffrn_radiation_source 'fine-focus sealed tube'
_diffrn_radiation_type MoK\a
_diffrn_radiation_wavelength 0.71073
_diffrn_reflns_av_R_equivalents 0.0497
_diffrn_reflns_av_sigmaI/netI 0.0490
_diffrn_reflns_limit_h_max 12
_diffrn_reflns_limit_h_min -11
_diffrn_reflns_limit_k_max 14
_diffrn_reflns_limit_k_min -7
_diffrn_reflns_limit_l_max 15
_diffrn_reflns_limit_l_min -12
_diffrn_reflns_number 11633
_diffrn_reflns_theta_full 25.56
_diffrn_reflns_theta_max 25.56
_diffrn_reflns_theta_min 2.35
_exptl_absorpt_coefficient_mu 0.106
_exptl_absorpt_correction_T_max 0.9882
_exptl_absorpt_correction_T_min 0.9580
_exptl_absorpt_correction_type numerical
_exptl_absorpt_process_details SADABS
_exptl_crystal_colour colourless
_exptl_crystal_density_diffrn 1.370
_exptl_crystal_density_meas ?
_exptl_crystal_density_method 'not measured'
_exptl_crystal_description plate
_exptl_crystal_F_000 672
_exptl_crystal_size_max 0.41
_exptl_crystal_size_mid 0.23
_exptl_crystal_size_min 0.11
_refine_diff_density_max 0.192
_refine_diff_density_min -0.195
_refine_diff_density_rms 0.045
_refine_ls_abs_structure_details 'Flack H D (1983), Acta Cryst. A39, 876-881'
_refine_ls_abs_structure_Flack 0.7(8)
_refine_ls_extinction_method none
_refine_ls_goodness_of_fit_ref 1.038
_refine_ls_hydrogen_treatment mixed
_refine_ls_matrix_type full
_refine_ls_number_parameters 221
_refine_ls_number_reflns 2929
_refine_ls_number_restraints 0
_refine_ls_restrained_S_all 1.038
_refine_ls_R_factor_all 0.0530
_refine_ls_R_factor_gt 0.0430
_refine_ls_shift/su_max 0.000
_refine_ls_shift/su_mean 0.000
_refine_ls_structure_factor_coef Fsqd
_refine_ls_weighting_details 'calc w=1/[\s^2^(Fo^2^)+(0.0549P)^2^+0.2014P] where P=(Fo^2^+2Fc^2^)/3'
_refine_ls_weighting_scheme calc
_refine_ls_wR_factor_gt 0.0965
_refine_ls_wR_factor_ref 0.1023
_reflns_number_gt 2564
_reflns_number_total 2929
_reflns_threshold_expression >2sigma(I)
_cod_data_source_file om300521j_si_002.cif
_cod_data_source_block Compound_4
_cod_depositor_comments
;
The following automatic conversions were performed:

'_symmetry_cell_setting' value 'Orthorhombic' changed to
'orthorhombic' according to
/home/saulius/struct/CIF-dictionaries/cif_core.dic dictionary named
'cif_core.dic' version 2.4.2 from 2011-04-26.

Automatic conversion script
Id: cif_fix_values 1891 2012-01-12 08:04:46Z andrius 

The following automatic conversions were performed:

'_exptl_crystal_density_meas' value 'not measured' was changed to '?'
- the value is perceived as not measured.

Automatic conversion script
Id: cif_fix_values 3008 2015-01-20 13:52:24Z robertas 
;
_cod_original_sg_symbol_H-M P2(1)2(1)2(1)
_cod_database_code 4078908

loop_
_symmetry_equiv_pos_as_xyz
'x, y, z'
'-x+1/2, -y, z+1/2'
'-x, y+1/2, -z+1/2'
'x+1/2, -y+1/2, -z'

loop_
_atom_site_label
_atom_site_type_symbol
_atom_site_fract_x
_atom_site_fract_y
_atom_site_fract_z
_atom_site_U_iso_or_equiv
_atom_site_adp_type
_atom_site_occupancy
_atom_site_symmetry_multiplicity
_atom_site_calc_flag
_atom_site_refinement_flags
N1 N 0.95468(19) 0.23408(16) 0.29558(15) 0.0177(5) Uani 1 1 d .
H1A H 0.9131 0.2971 0.3098 0.021 Uiso 1 1 calc R
N2 N 1.0443(2) 0.25205(16) 0.45634(15) 0.0218(5) Uani 1 1 d .
H2B H 1.1009 0.2320 0.5031 0.026 Uiso 1 1 calc R
H2A H 0.9903 0.3072 0.4698 0.026 Uiso 1 1 calc R
N3 N 1.12210(19) 0.11622(17) 0.34566(17) 0.0213(5) Uani 1 1 d .
H3A H 1.1216 0.0818 0.2851 0.026 Uiso 1 1 calc R
H3B H 1.1770 0.0956 0.3935 0.026 Uiso 1 1 calc R
C1 C 0.7980(2) 0.11330(18) 0.20343(18) 0.0142(5) Uani 1 1 d .
C2 C 0.6997(2) 0.13568(19) 0.1071(2) 0.0183(5) Uani 1 1 d .
H2 H 0.728(2) 0.189(2) 0.055(2) 0.018(7) Uiso 1 1 d .
C13 C 0.9248(2) 0.1772(2) 0.19946(19) 0.0170(6) Uani 1 1 d .
H13B H 0.9934 0.1225 0.1830 0.020 Uiso 1 1 calc R
H13A H 0.9216 0.2342 0.1430 0.020 Uiso 1 1 calc R
C14 C 1.0405(2) 0.19866(18) 0.36476(19) 0.0162(5) Uani 1 1 d .
C15 C 0.2024(2) 0.08498(19) 0.0351(2) 0.0202(5) Uani 1 1 d .
C16 C 0.1847(2) -0.03527(19) 0.08047(19) 0.0169(5) Uani 1 1 d .
B3 B 0.7796(3) 0.0085(2) 0.1104(2) 0.0187(6) Uani 1 1 d .
H3 H 0.8549 -0.0188 0.0544 0.022 Uiso 1 1 calc R
B4 B 0.7875(3) -0.0241(2) 0.2453(2) 0.0207(6) Uani 1 1 d .
H4 H 0.8683 -0.0741 0.2787 0.025 Uiso 1 1 calc R
B5 B 0.7161(3) 0.0902(2) 0.3158(2) 0.0201(6) Uani 1 1 d .
H5 H 0.7499 0.1147 0.3951 0.024 Uiso 1 1 calc R
B6 B 0.6648(3) 0.1942(2) 0.2250(2) 0.0183(6) Uani 1 1 d .
H6 H 0.6660 0.2875 0.2430 0.022 Uiso 1 1 calc R
B7 B 0.5463(3) 0.1313(2) 0.1454(2) 0.0230(7) Uani 1 1 d .
H7 H 0.4675 0.1835 0.1117 0.028 Uiso 1 1 calc R
B8 B 0.6167(3) 0.0175(2) 0.0745(2) 0.0215(7) Uani 1 1 d .
H8 H 0.5842 -0.0046 -0.0057 0.026 Uiso 1 1 calc R
B9 B 0.6689(3) -0.0879(2) 0.1649(2) 0.0228(7) Uani 1 1 d .
H9 H 0.6704 -0.1807 0.1452 0.027 Uiso 1 1 calc R
B10 B 0.6293(3) -0.0373(2) 0.2913(2) 0.0241(7) Uani 1 1 d .
H10 H 0.6042 -0.0977 0.3552 0.029 Uiso 1 1 calc R
B11 B 0.5535(3) 0.0984(2) 0.2794(2) 0.0233(7) Uani 1 1 d .
H11 H 0.4788 0.1278 0.3350 0.028 Uiso 1 1 calc R
B12 B 0.5242(3) -0.0121(2) 0.1864(3) 0.0248(7) Uani 1 1 d .
H1 H 0.4300 -0.0557 0.1809 0.030 Uiso 1 1 calc R
O1 O 0.21203(17) -0.11560(13) 0.02183(13) 0.0211(4) Uani 1 1 d .
O2 O 0.13767(16) -0.03868(13) 0.16951(13) 0.0192(4) Uani 1 1 d .
F1 F 0.22121(14) 0.16542(11) 0.10738(12) 0.0257(4) Uani 1 1 d .
F2 F 0.29922(14) 0.09276(11) -0.03181(12) 0.0269(4) Uani 1 1 d .
F3 F 0.09739(14) 0.11565(13) -0.01686(13) 0.0320(4) Uani 1 1 d .

loop_
_atom_site_aniso_label
_atom_site_aniso_U_11
_atom_site_aniso_U_22
_atom_site_aniso_U_33
_atom_site_aniso_U_23
_atom_site_aniso_U_13
_atom_site_aniso_U_12
N1 0.0189(11) 0.0162(9) 0.0182(11) -0.0037(9) -0.0039(10) 0.0046(8)
N2 0.0265(13) 0.0226(10) 0.0163(11) -0.0062(10) -0.0045(11) 0.0032(9)
N3 0.0238(12) 0.0236(10) 0.0165(11) -0.0031(9) -0.0062(10) 0.0080(9)
C1 0.0157(12) 0.0159(10) 0.0111(12) 0.0005(9) -0.0013(10) 0.0020(10)
C2 0.0206(14) 0.0181(12) 0.0161(13) 0.0010(10) -0.0039(12) -0.0004(10)
C13 0.0178(13) 0.0171(12) 0.0161(14) -0.0007(10) -0.0020(11) 0.0008(9)
C14 0.0174(13) 0.0145(11) 0.0168(13) 0.0004(10) 0.0003(11) -0.0044(10)
C15 0.0153(13) 0.0206(11) 0.0248(14) 0.0001(11) -0.0011(12) -0.0015(10)
C16 0.0126(12) 0.0185(12) 0.0195(14) 0.0014(10) -0.0026(11) -0.0010(10)
B3 0.0214(16) 0.0178(12) 0.0169(15) -0.0060(12) 0.0004(13) 0.0029(11)
B4 0.0249(16) 0.0174(13) 0.0197(15) 0.0049(12) -0.0001(14) 0.0009(11)
B5 0.0212(16) 0.0250(14) 0.0140(15) 0.0006(12) 0.0067(13) -0.0027(12)
B6 0.0158(15) 0.0187(13) 0.0205(16) -0.0019(12) -0.0016(12) 0.0036(11)
B7 0.0148(15) 0.0207(13) 0.0335(18) -0.0034(13) -0.0025(14) 0.0007(11)
B8 0.0226(16) 0.0214(14) 0.0204(16) -0.0043(12) -0.0036(13) -0.0032(12)
B9 0.0263(16) 0.0177(13) 0.0244(17) 0.0006(12) 0.0009(14) -0.0020(11)
B10 0.0264(17) 0.0233(15) 0.0226(17) 0.0026(13) 0.0042(14) -0.0026(12)
B11 0.0201(16) 0.0246(14) 0.0254(17) -0.0044(13) 0.0064(14) 0.0010(12)
B12 0.0200(16) 0.0247(14) 0.0295(18) -0.0030(14) 0.0009(14) -0.0040(12)
O1 0.0285(10) 0.0181(8) 0.0167(9) -0.0027(7) 0.0052(8) 0.0000(7)
O2 0.0235(9) 0.0186(8) 0.0155(9) 0.0007(7) 0.0050(8) 0.0014(7)
F1 0.0318(9) 0.0178(7) 0.0273(9) -0.0039(6) 0.0056(7) -0.0039(6)
F2 0.0298(9) 0.0240(7) 0.0269(9) 0.0024(6) 0.0138(7) -0.0024(6)
F3 0.0271(8) 0.0327(8) 0.0362(10) 0.0136(8) -0.0074(7) 0.0012(7)

loop_
_atom_type_symbol
_atom_type_description
_atom_type_scat_dispersion_real
_atom_type_scat_dispersion_imag
_atom_type_scat_source
C C 0.0033 0.0016 'International Tables Vol C Tables 4.2.6.8 and 6.1.1.4'
H H 0.0000 0.0000 'International Tables Vol C Tables 4.2.6.8 and 6.1.1.4'
B B 0.0013 0.0007 'International Tables Vol C Tables 4.2.6.8 and 6.1.1.4'
N N 0.0061 0.0033 'International Tables Vol C Tables 4.2.6.8 and 6.1.1.4'
O O 0.0106 0.0060 'International Tables Vol C Tables 4.2.6.8 and 6.1.1.4'
F F 0.0171 0.0103 'International Tables Vol C Tables 4.2.6.8 and 6.1.1.4'

loop_
_geom_angle_atom_site_label_1
_geom_angle_atom_site_label_2
_geom_angle_atom_site_label_3
_geom_angle
C14 N1 C13 125.2(2)
C14 N1 H1A 117.4
C13 N1 H1A 117.4
C14 N2 H2B 120.0
C14 N2 H2A 120.0
H2B N2 H2A 120.0
C14 N3 H3A 120.0
C14 N3 H3B 120.0
H3A N3 H3B 120.0
C13 C1 C2 116.55(19)
C13 C1 B4 122.0(2)
C2 C1 B4 110.55(18)
C13 C1 B5 123.10(19)
C2 C1 B5 110.45(18)
B4 C1 B5 63.17(15)
C13 C1 B6 116.52(18)
C2 C1 B6 61.15(15)
B4 C1 B6 114.82(19)
B5 C1 B6 62.48(16)
C13 C1 B3 115.02(19)
C2 C1 B3 61.17(15)
B4 C1 B3 62.52(16)
B5 C1 B3 114.75(18)
B6 C1 B3 114.49(19)
C1 C2 B7 112.2(2)
C1 C2 B8 112.49(19)
B7 C2 B8 63.53(16)
C1 C2 B6 61.70(15)
B7 C2 B6 63.02(16)
B8 C2 B6 116.1(2)
C1 C2 B3 62.03(15)
B7 C2 B3 115.81(19)
B8 C2 B3 62.97(16)
B6 C2 B3 115.70(19)
C1 C2 H2 116.0(15)
B7 C2 H2 121.3(16)
B8 C2 H2 121.0(15)
B6 C2 H2 115.4(14)
B3 C2 H2 115.3(15)
N1 C13 C1 112.8(2)
N1 C13 H13B 109.0
C1 C13 H13B 109.0
N1 C13 H13A 109.0
C1 C13 H13A 109.0
H13B C13 H13A 107.8
N3 C14 N1 123.1(2)
N3 C14 N2 119.3(2)
N1 C14 N2 117.6(2)
F2 C15 F1 106.69(18)
F2 C15 F3 106.8(2)
F1 C15 F3 106.20(19)
F2 C15 C16 113.57(19)
F1 C15 C16 113.6(2)
F3 C15 C16 109.59(19)
O1 C16 O2 128.7(2)
O1 C16 C15 115.9(2)
O2 C16 C15 115.2(2)
C2 B3 C1 56.80(14)
C2 B3 B9 104.09(19)
C1 B3 B9 104.7(2)
C2 B3 B8 57.92(15)
C1 B3 B8 104.24(19)
B9 B3 B8 60.40(16)
C2 B3 B4 103.57(19)
C1 B3 B4 58.09(14)
B9 B3 B4 60.44(17)
B8 B3 B4 108.1(2)
C2 B3 H3 125.5
C1 B3 H3 124.8
B9 B3 H3 122.7
B8 B3 H3 122.1
B4 B3 H3 122.3
C1 B4 B10 104.4(2)
C1 B4 B3 59.39(14)
B10 B4 B3 107.4(2)
C1 B4 B5 58.46(14)
B10 B4 B5 60.05(16)
B3 B4 B5 108.33(19)
C1 B4 B9 104.93(19)
B10 B4 B9 60.06(17)
B3 B4 B9 59.43(16)
B5 B4 B9 108.4(2)
C1 B4 H4 124.6
B10 B4 H4 122.7
B3 B4 H4 121.5
B5 B4 H4 121.2
B9 B4 H4 122.3
C1 B5 B6 59.03(15)
C1 B5 B11 104.7(2)
B6 B5 B11 59.73(16)
C1 B5 B10 104.0(2)
B6 B5 B10 107.7(2)
B11 B5 B10 60.28(16)
C1 B5 B4 58.37(14)
B6 B5 B4 108.05(19)
B11 B5 B4 108.2(2)
B10 B5 B4 59.65(16)
C1 B5 H5 125.0
B6 B5 H5 121.5
B11 B5 H5 122.2
B10 B5 H5 122.7
B4 B5 H5 121.5
C2 B6 C1 57.15(14)
C2 B6 B11 103.84(19)
C1 B6 B11 104.69(19)
C2 B6 B7 58.03(16)
C1 B6 B7 104.54(19)
B11 B6 B7 59.91(17)
C2 B6 B5 104.14(18)
C1 B6 B5 58.49(15)
B11 B6 B5 60.22(16)
B7 B6 B5 108.0(2)
C2 B6 H6 125.2
C1 B6 H6 124.5
B11 B6 H6 123.1
B7 B6 H6 122.3
B5 B6 H6 122.2
C2 B7 B11 104.5(2)
C2 B7 B6 58.95(16)
B11 B7 B6 59.86(16)
C2 B7 B12 103.87(19)
B11 B7 B12 60.65(17)
B6 B7 B12 108.3(2)
C2 B7 B8 58.30(15)
B11 B7 B8 108.6(2)
B6 B7 B8 108.4(2)
B12 B7 B8 59.76(16)
C2 B7 H7 125.3
B11 B7 H7 122.0
B6 B7 H7 121.2
B12 B7 H7 122.5
B8 B7 H7 121.3
C2 B8 B12 104.0(2)
C2 B8 B3 59.11(15)
B12 B8 B3 107.8(2)
C2 B8 B7 58.17(16)
B12 B8 B7 60.08(17)
B3 B8 B7 108.2(2)
C2 B8 B9 104.3(2)
B12 B8 B9 60.24(17)
B3 B8 B9 59.51(16)
B7 B8 B9 108.3(2)
C2 B8 H8 125.2
B12 B8 H8 122.5
B3 B8 H8 121.4
B7 B8 H8 121.3
B9 B8 H8 122.4
B3 B9 B10 107.7(2)
B3 B9 B8 60.09(16)
B10 B9 B8 107.0(2)
B3 B9 B12 107.77(19)
B10 B9 B12 59.49(17)
B8 B9 B12 59.57(17)
B3 B9 B4 60.13(16)
B10 B9 B4 59.63(17)
B8 B9 B4 107.67(19)
B12 B9 B4 107.3(2)
B3 B9 H9 121.6
B10 B9 H9 122.3
B8 B9 H9 122.1
B12 B9 H9 122.2
B4 B9 H9 121.9
B12 B10 B4 108.5(2)
B12 B10 B5 108.4(2)
B4 B10 B5 60.30(16)
B12 B10 B9 60.34(17)
B4 B10 B9 60.31(16)
B5 B10 B9 108.8(2)
B12 B10 B11 60.48(17)
B4 B10 B11 108.2(2)
B5 B10 B11 59.74(16)
B9 B10 B11 108.9(2)
B12 B10 H10 121.3
B4 B10 H10 121.5
B5 B10 H10 121.5
B9 B10 H10 121.1
B11 B10 H10 121.5
B6 B11 B7 60.23(17)
B6 B11 B5 60.05(15)
B7 B11 B5 108.1(2)
B6 B11 B10 107.7(2)
B7 B11 B10 107.3(2)
B5 B11 B10 59.98(16)
B6 B11 B12 108.0(2)
B7 B11 B12 59.94(16)
B5 B11 B12 107.6(2)
B10 B11 B12 59.28(17)
B6 B11 H11 121.6
B7 B11 H11 121.8
B5 B11 H11 121.7
B10 B11 H11 122.3
B12 B11 H11 122.0
B10 B12 B8 108.0(2)
B10 B12 B7 107.6(2)
B8 B12 B7 60.16(17)
B10 B12 B9 60.17(17)
B8 B12 B9 60.19(17)
B7 B12 B9 108.3(2)
B10 B12 B11 60.23(17)
B8 B12 B11 107.9(2)
B7 B12 B11 59.41(17)
B9 B12 B11 108.5(2)
B10 B12 H1 121.7
B8 B12 H1 121.7
B7 B12 H1 122.0
B9 B12 H1 121.3
B11 B12 H1 121.7

loop_
_geom_bond_atom_site_label_1
_geom_bond_atom_site_label_2
_geom_bond_distance
N1 C14 1.337(3)
N1 C13 1.443(3)
N1 H1A 0.8800
N2 C14 1.338(3)
N2 H2B 0.8800
N2 H2A 0.8800
N3 C14 1.318(3)
N3 H3A 0.8800
N3 H3B 0.8800
C1 C13 1.534(3)
C1 C2 1.639(3)
C1 B4 1.706(3)
C1 B5 1.708(4)
C1 B6 1.718(3)
C1 B3 1.730(3)
C2 B7 1.692(4)
C2 B8 1.694(4)
C2 B6 1.709(4)
C2 B3 1.716(3)
C2 H2 0.97(3)
C13 H13B 0.9900
C13 H13A 0.9900
C15 F2 1.339(3)
C15 F1 1.342(3)
C15 F3 1.343(3)
C15 C16 1.540(3)
C16 O1 1.243(3)
C16 O2 1.251(3)
B3 B9 1.770(4)
B3 B8 1.781(4)
B3 B4 1.783(4)
B3 H3 1.1200
B4 B10 1.776(4)
B4 B5 1.788(4)
B4 B9 1.789(4)
B4 H4 1.1200
B5 B6 1.776(4)
B5 B11 1.780(4)
B5 B10 1.784(4)
B5 H5 1.1200
B6 B11 1.771(4)
B6 B7 1.777(4)
B6 H6 1.1200
B7 B11 1.772(4)
B7 B12 1.781(4)
B7 B8 1.782(4)
B7 H7 1.1200
B8 B12 1.775(4)
B8 B9 1.786(4)
B8 H8 1.1200
B9 B10 1.784(4)
B9 B12 1.787(4)
B9 H9 1.1200
B10 B12 1.772(4)
B10 B11 1.789(4)
B10 H10 1.1200
B11 B12 1.794(4)
B11 H11 1.1200
B12 H1 1.1200

loop_
_geom_torsion_atom_site_label_1
_geom_torsion_atom_site_label_2
_geom_torsion_atom_site_label_3
_geom_torsion_atom_site_label_4
_geom_torsion
C13 C1 C2 B7 -146.2(2)
B4 C1 C2 B7 68.7(2)
B5 C1 C2 B7 0.7(2)
B6 C1 C2 B7 -39.11(18)
B3 C1 C2 B7 108.4(2)
C13 C1 C2 B8 144.4(2)
B4 C1 C2 B8 -0.7(3)
B5 C1 C2 B8 -68.7(2)
B6 C1 C2 B8 -108.5(2)
B3 C1 C2 B8 39.0(2)
C13 C1 C2 B6 -107.1(2)
B4 C1 C2 B6 107.8(2)
B5 C1 C2 B6 39.78(18)
B3 C1 C2 B6 147.5(2)
C13 C1 C2 B3 105.3(2)
B4 C1 C2 B3 -39.75(19)
B5 C1 C2 B3 -107.7(2)
B6 C1 C2 B3 -147.5(2)
C14 N1 C13 C1 104.7(3)
C2 C1 C13 N1 131.0(2)
B4 C1 C13 N1 -88.1(3)
B5 C1 C13 N1 -11.3(3)
B6 C1 C13 N1 61.7(3)
B3 C1 C13 N1 -160.16(19)
C13 N1 C14 N3 10.7(4)
C13 N1 C14 N2 -170.9(2)
F2 C15 C16 O1 -33.0(3)
F1 C15 C16 O1 -155.2(2)
F3 C15 C16 O1 86.3(3)
F2 C15 C16 O2 150.9(2)
F1 C15 C16 O2 28.8(3)
F3 C15 C16 O2 -89.8(3)
B7 C2 B3 C1 -102.6(2)
B8 C2 B3 C1 -139.2(2)
B6 C2 B3 C1 -31.65(19)
C1 C2 B3 B9 98.5(2)
B7 C2 B3 B9 -4.0(3)
B8 C2 B3 B9 -40.7(2)
B6 C2 B3 B9 66.9(2)
C1 C2 B3 B8 139.2(2)
B7 C2 B3 B8 36.6(2)
B6 C2 B3 B8 107.6(2)
C1 C2 B3 B4 36.11(17)
B7 C2 B3 B4 -66.5(3)
B8 C2 B3 B4 -103.1(2)
B6 C2 B3 B4 4.5(3)
C13 C1 B3 C2 -107.8(2)
B4 C1 B3 C2 137.6(2)
B5 C1 B3 C2 100.7(2)
B6 C1 B3 C2 31.12(19)
C13 C1 B3 B9 154.76(19)
C2 C1 B3 B9 -97.4(2)
B4 C1 B3 B9 40.14(19)
B5 C1 B3 B9 3.3(3)
B6 C1 B3 B9 -66.3(2)
C13 C1 B3 B8 -142.6(2)
C2 C1 B3 B8 -34.82(18)
B4 C1 B3 B8 102.7(2)
B5 C1 B3 B8 65.9(2)
B6 C1 B3 B8 -3.7(3)
C13 C1 B3 B4 114.6(2)
C2 C1 B3 B4 -137.6(2)
B5 C1 B3 B4 -36.9(2)
B6 C1 B3 B4 -106.4(2)
C13 C1 B4 B10 154.3(2)
C2 C1 B4 B10 -62.8(2)
B5 C1 B4 B10 40.36(19)
B6 C1 B4 B10 3.9(3)
B3 C1 B4 B10 -102.0(2)
C13 C1 B4 B3 -103.7(2)
C2 C1 B4 B3 39.15(19)
B5 C1 B4 B3 142.4(2)
B6 C1 B4 B3 105.9(2)
C13 C1 B4 B5 113.9(2)
C2 C1 B4 B5 -103.2(2)
B6 C1 B4 B5 -36.4(2)
B3 C1 B4 B5 -142.4(2)
C13 C1 B4 B9 -143.4(2)
C2 C1 B4 B9 -0.5(3)
B5 C1 B4 B9 102.7(2)
B6 C1 B4 B9 66.2(2)
B3 C1 B4 B9 -39.70(18)
C2 B3 B4 C1 -35.51(17)
B9 B3 B4 C1 -134.2(2)
B8 B3 B4 C1 -95.8(2)
C2 B3 B4 B10 61.2(2)
C1 B3 B4 B10 96.7(2)
B9 B3 B4 B10 -37.51(18)
B8 B3 B4 B10 0.9(2)
C2 B3 B4 B5 -2.3(3)
C1 B3 B4 B5 33.25(18)
B9 B3 B4 B5 -101.0(2)
B8 B3 B4 B5 -62.5(2)
C2 B3 B4 B9 98.7(2)
C1 B3 B4 B9 134.2(2)
B8 B3 B4 B9 38.42(18)
C13 C1 B5 B6 105.2(2)
C2 C1 B5 B6 -39.19(18)
B4 C1 B5 B6 -142.6(2)
B3 C1 B5 B6 -105.9(2)
C13 C1 B5 B11 145.2(2)
C2 C1 B5 B11 0.9(2)
B4 C1 B5 B11 -102.5(2)
B6 C1 B5 B11 40.05(17)
B3 C1 B5 B11 -65.9(2)
C13 C1 B5 B10 -152.4(2)
C2 C1 B5 B10 63.3(2)
B4 C1 B5 B10 -40.08(19)
B6 C1 B5 B10 102.5(2)
B3 C1 B5 B10 -3.5(3)
C13 C1 B5 B4 -112.3(2)
C2 C1 B5 B4 103.4(2)
B6 C1 B5 B4 142.6(2)
B3 C1 B5 B4 36.6(2)
B10 B4 B5 C1 -133.6(2)
B3 B4 B5 C1 -33.62(18)
B9 B4 B5 C1 -96.6(2)
C1 B4 B5 B6 33.24(18)
B10 B4 B5 B6 -100.4(2)
B3 B4 B5 B6 -0.4(3)
B9 B4 B5 B6 -63.3(2)
C1 B4 B5 B11 96.4(2)
B10 B4 B5 B11 -37.19(19)
B3 B4 B5 B11 62.8(3)
B9 B4 B5 B11 -0.2(3)
C1 B4 B5 B10 133.6(2)
B3 B4 B5 B10 100.0(2)
B9 B4 B5 B10 37.0(2)
B7 C2 B6 C1 139.05(19)
B8 C2 B6 C1 102.7(2)
B3 C2 B6 C1 31.76(19)
C1 C2 B6 B11 -98.7(2)
B7 C2 B6 B11 40.32(18)
B8 C2 B6 B11 4.0(3)
B3 C2 B6 B11 -67.0(2)
C1 C2 B6 B7 -139.05(19)
B8 C2 B6 B7 -36.3(2)
B3 C2 B6 B7 -107.3(2)
C1 C2 B6 B5 -36.47(16)
B7 C2 B6 B5 102.6(2)
B8 C2 B6 B5 66.3(2)
B3 C2 B6 B5 -4.7(3)
C13 C1 B6 C2 107.2(2)
B4 C1 B6 C2 -100.8(2)
B5 C1 B6 C2 -137.47(19)
B3 C1 B6 C2 -31.13(19)
C13 C1 B6 B11 -155.6(2)
C2 C1 B6 B11 97.2(2)
B4 C1 B6 B11 -3.6(3)
B5 C1 B6 B11 -40.28(19)
B3 C1 B6 B11 66.1(2)
C13 C1 B6 B7 142.2(2)
C2 C1 B6 B7 35.06(18)
B4 C1 B6 B7 -65.7(2)
B5 C1 B6 B7 -102.4(2)
B3 C1 B6 B7 3.9(3)
C13 C1 B6 B5 -115.3(2)
C2 C1 B6 B5 137.47(19)
B4 C1 B6 B5 36.7(2)
B3 C1 B6 B5 106.3(2)
C1 B5 B6 C2 35.85(16)
B11 B5 B6 C2 -98.0(2)
B10 B5 B6 C2 -60.1(2)
B4 B5 B6 C2 2.9(2)
B11 B5 B6 C1 -133.9(2)
B10 B5 B6 C1 -96.0(2)
B4 B5 B6 C1 -32.98(18)
C1 B5 B6 B11 133.9(2)
B10 B5 B6 B11 37.90(19)
B4 B5 B6 B11 100.9(2)
C1 B5 B6 B7 96.4(2)
B11 B5 B6 B7 -37.54(19)
B10 B5 B6 B7 0.4(3)
B4 B5 B6 B7 63.4(2)
C1 C2 B7 B11 -1.9(2)
B8 C2 B7 B11 103.1(2)
B6 C2 B7 B11 -40.43(17)
B3 C2 B7 B11 66.7(2)
C1 C2 B7 B6 38.55(18)
B8 C2 B7 B6 143.5(2)
B3 C2 B7 B6 107.1(2)
C1 C2 B7 B12 -64.6(2)
B8 C2 B7 B12 40.33(19)
B6 C2 B7 B12 -103.2(2)
B3 C2 B7 B12 3.9(3)
C1 C2 B7 B8 -105.0(2)
B6 C2 B7 B8 -143.5(2)
B3 C2 B7 B8 -36.4(2)
C1 B6 B7 C2 -34.67(17)
B11 B6 B7 C2 -133.4(2)
B5 B6 B7 C2 -95.8(2)
C2 B6 B7 B11 133.4(2)
C1 B6 B7 B11 98.8(2)
B5 B6 B7 B11 37.68(19)
C2 B6 B7 B12 95.5(2)
C1 B6 B7 B12 60.8(2)
B11 B6 B7 B12 -37.9(2)
B5 B6 B7 B12 -0.3(3)
C2 B6 B7 B8 32.19(19)
C1 B6 B7 B8 -2.5(3)
B11 B6 B7 B8 -101.2(2)
B5 B6 B7 B8 -63.6(3)
C1 C2 B8 B12 64.0(2)
B7 C2 B8 B12 -40.52(19)
B6 C2 B8 B12 -4.4(3)
B3 C2 B8 B12 102.6(2)
C1 C2 B8 B3 -38.64(19)
B7 C2 B8 B3 -143.1(2)
B6 C2 B8 B3 -107.0(2)
C1 C2 B8 B7 104.5(2)
B6 C2 B8 B7 36.1(2)
B3 C2 B8 B7 143.1(2)
C1 C2 B8 B9 1.6(3)
B7 C2 B8 B9 -102.9(2)
B6 C2 B8 B9 -66.7(2)
B3 C2 B8 B9 40.28(19)
C1 B3 B8 C2 34.32(18)
B9 B3 B8 C2 133.4(2)
B4 B3 B8 C2 94.9(2)
C2 B3 B8 B12 -96.0(2)
C1 B3 B8 B12 -61.7(2)
B9 B3 B8 B12 37.39(19)
B4 B3 B8 B12 -1.0(3)
C2 B3 B8 B7 -32.45(19)
C1 B3 B8 B7 1.9(3)
B9 B3 B8 B7 100.9(2)
B4 B3 B8 B7 62.5(2)
C2 B3 B8 B9 -133.4(2)
C1 B3 B8 B9 -99.0(2)
B4 B3 B8 B9 -38.43(19)
B11 B7 B8 C2 -95.9(2)
B6 B7 B8 C2 -32.45(19)
B12 B7 B8 C2 -133.3(2)
C2 B7 B8 B12 133.3(2)
B11 B7 B8 B12 37.4(2)
B6 B7 B8 B12 100.9(2)
C2 B7 B8 B3 32.82(19)
B11 B7 B8 B3 -63.1(3)
B6 B7 B8 B3 0.4(3)
B12 B7 B8 B3 -100.5(2)
C2 B7 B8 B9 95.8(2)
B11 B7 B8 B9 -0.1(3)
B6 B7 B8 B9 63.4(3)
B12 B7 B8 B9 -37.5(2)
C2 B3 B9 B10 -60.4(2)
C1 B3 B9 B10 -1.6(2)
B8 B3 B9 B10 -99.9(2)
B4 B3 B9 B10 37.37(19)
C2 B3 B9 B8 39.43(19)
C1 B3 B9 B8 98.2(2)
B4 B3 B9 B8 137.2(2)
C2 B3 B9 B12 2.3(3)
C1 B3 B9 B12 61.2(2)
B8 B3 B9 B12 -37.1(2)
B4 B3 B9 B12 100.2(2)
C2 B3 B9 B4 -97.8(2)
C1 B3 B9 B4 -38.99(17)
B8 B3 B9 B4 -137.2(2)
C2 B8 B9 B3 -40.08(18)
B12 B8 B9 B3 -138.3(2)
B7 B8 B9 B3 -100.8(2)
C2 B8 B9 B10 60.9(2)
B12 B8 B9 B10 -37.30(19)
B3 B8 B9 B10 101.0(2)
B7 B8 B9 B10 0.1(3)
C2 B8 B9 B12 98.2(2)
B3 B8 B9 B12 138.3(2)
B7 B8 B9 B12 37.4(2)
C2 B8 B9 B4 -1.9(3)
B12 B8 B9 B4 -100.1(2)
B3 B8 B9 B4 38.17(19)
B7 B8 B9 B4 -62.6(3)
C1 B4 B9 B3 39.68(18)
B10 B4 B9 B3 137.9(2)
B5 B4 B9 B3 100.9(2)
C1 B4 B9 B10 -98.2(2)
B3 B4 B9 B10 -137.9(2)
B5 B4 B9 B10 -37.03(19)
C1 B4 B9 B8 1.5(3)
B10 B4 B9 B8 99.8(2)
B3 B4 B9 B8 -38.15(19)
B5 B4 B9 B8 62.7(3)
C1 B4 B9 B12 -61.2(2)
B10 B4 B9 B12 36.98(19)
B3 B4 B9 B12 -100.9(2)
B5 B4 B9 B12 -0.1(3)
C1 B4 B10 B12 61.5(2)
B3 B4 B10 B12 -0.4(3)
B5 B4 B10 B12 101.1(2)
B9 B4 B10 B12 -37.65(19)
C1 B4 B10 B5 -39.57(18)
B3 B4 B10 B5 -101.5(2)
B9 B4 B10 B5 -138.7(2)
C1 B4 B10 B9 99.2(2)
B3 B4 B10 B9 37.23(18)
B5 B4 B10 B9 138.7(2)
C1 B4 B10 B11 -2.6(3)
B3 B4 B10 B11 -64.5(2)
B5 B4 B10 B11 36.98(19)
B9 B4 B10 B11 -101.8(2)
C1 B5 B10 B12 -61.8(2)
B6 B5 B10 B12 -0.3(3)
B11 B5 B10 B12 37.3(2)
B4 B5 B10 B12 -101.3(2)
C1 B5 B10 B4 39.44(17)
B6 B5 B10 B4 100.9(2)
B11 B5 B10 B4 138.6(2)
C1 B5 B10 B9 2.2(3)
B6 B5 B10 B9 63.7(2)
B11 B5 B10 B9 101.4(2)
B4 B5 B10 B9 -37.24(19)
C1 B5 B10 B11 -99.2(2)
B6 B5 B10 B11 -37.66(19)
B4 B5 B10 B11 -138.6(2)
B3 B9 B10 B12 100.6(2)
B8 B9 B10 B12 37.34(19)
B4 B9 B10 B12 138.2(2)
B3 B9 B10 B4 -37.60(18)
B8 B9 B10 B4 -100.9(2)
B12 B9 B10 B4 -138.2(2)
B3 B9 B10 B5 -0.4(3)
B8 B9 B10 B5 -63.6(3)
B12 B9 B10 B5 -101.0(2)
B4 B9 B10 B5 37.23(19)
B3 B9 B10 B11 63.1(3)
B8 B9 B10 B11 -0.1(3)
B12 B9 B10 B11 -37.47(19)
B4 B9 B10 B11 100.7(2)
C2 B6 B11 B7 -39.37(18)
C1 B6 B11 B7 -98.5(2)
B5 B6 B11 B7 -137.9(2)
C2 B6 B11 B5 98.57(19)
C1 B6 B11 B5 39.43(18)
B7 B6 B11 B5 137.9(2)
C2 B6 B11 B10 60.8(2)
C1 B6 B11 B10 1.7(3)
B7 B6 B11 B10 100.2(2)
B5 B6 B11 B10 -37.8(2)
C2 B6 B11 B12 -1.8(3)
C1 B6 B11 B12 -61.0(2)
B7 B6 B11 B12 37.55(19)
B5 B6 B11 B12 -100.4(2)
C2 B7 B11 B6 39.98(17)
B12 B7 B11 B6 138.0(2)
B8 B7 B11 B6 100.9(2)
C2 B7 B11 B5 2.3(2)
B6 B7 B11 B5 -37.64(18)
B12 B7 B11 B5 100.3(2)
B8 B7 B11 B5 63.3(2)
C2 B7 B11 B10 -60.9(2)
B6 B7 B11 B10 -100.9(2)
B12 B7 B11 B10 37.04(19)
B8 B7 B11 B10 0.0(3)
C2 B7 B11 B12 -98.0(2)
B6 B7 B11 B12 -138.0(2)
B8 B7 B11 B12 -37.04(19)
C1 B5 B11 B6 -39.70(17)
B10 B5 B11 B6 -137.6(2)
B4 B5 B11 B6 -100.7(2)
C1 B5 B11 B7 -2.0(2)
B6 B5 B11 B7 37.72(18)
B10 B5 B11 B7 -99.9(2)
B4 B5 B11 B7 -63.0(2)
C1 B5 B11 B10 97.9(2)
B6 B5 B11 B10 137.6(2)
B4 B5 B11 B10 36.91(19)
C1 B5 B11 B12 61.3(2)
B6 B5 B11 B12 101.0(2)
B10 B5 B11 B12 -36.61(19)
B4 B5 B11 B12 0.3(3)
B12 B10 B11 B6 -100.8(2)
B4 B10 B11 B6 0.6(3)
B5 B10 B11 B6 37.8(2)
B9 B10 B11 B6 -63.4(3)
B12 B10 B11 B7 -37.33(19)
B4 B10 B11 B7 64.1(2)
B5 B10 B11 B7 101.3(2)
B9 B10 B11 B7 0.1(3)
B12 B10 B11 B5 -138.6(2)
B4 B10 B11 B5 -37.22(19)
B9 B10 B11 B5 -101.2(2)
B4 B10 B11 B12 101.4(2)
B5 B10 B11 B12 138.6(2)
B9 B10 B11 B12 37.4(2)
B4 B10 B12 B8 -0.2(3)
B5 B10 B12 B8 63.7(3)
B9 B10 B12 B8 -37.86(19)
B11 B10 B12 B8 100.7(2)
B4 B10 B12 B7 -63.8(3)
B5 B10 B12 B7 0.2(3)
B9 B10 B12 B7 -101.4(2)
B11 B10 B12 B7 37.2(2)
B4 B10 B12 B9 37.64(19)
B5 B10 B12 B9 101.6(2)
B11 B10 B12 B9 138.6(2)
B4 B10 B12 B11 -100.9(2)
B5 B10 B12 B11 -37.0(2)
B9 B10 B12 B11 -138.6(2)
C2 B8 B12 B10 -60.8(2)
B3 B8 B12 B10 0.8(3)
B7 B8 B12 B10 -100.4(2)
B9 B8 B12 B10 37.85(19)
C2 B8 B12 B7 39.56(18)
B3 B8 B12 B7 101.2(2)
B9 B8 B12 B7 138.2(2)
C2 B8 B12 B9 -98.7(2)
B3 B8 B12 B9 -37.07(19)
B7 B8 B12 B9 -138.2(2)
C2 B8 B12 B11 2.8(3)
B3 B8 B12 B11 64.5(3)
B7 B8 B12 B11 -36.7(2)
B9 B8 B12 B11 101.5(2)
C2 B7 B12 B10 61.5(3)
B11 B7 B12 B10 -37.5(2)
B6 B7 B12 B10 0.0(3)
B8 B7 B12 B10 101.1(2)
C2 B7 B12 B8 -39.60(19)
B11 B7 B12 B8 -138.6(2)
B6 B7 B12 B8 -101.0(2)
C2 B7 B12 B9 -2.1(3)
B11 B7 B12 B9 -101.1(2)
B6 B7 B12 B9 -63.5(3)
B8 B7 B12 B9 37.5(2)
C2 B7 B12 B11 99.0(2)
B6 B7 B12 B11 37.59(19)
B8 B7 B12 B11 138.6(2)
B3 B9 B12 B10 -100.4(2)
B8 B9 B12 B10 -137.7(2)
B4 B9 B12 B10 -37.04(19)
B3 B9 B12 B8 37.30(19)
B10 B9 B12 B8 137.7(2)
B4 B9 B12 B8 100.7(2)
B3 B9 B12 B7 -0.2(3)
B10 B9 B12 B7 100.3(2)
B8 B9 B12 B7 -37.5(2)
B4 B9 B12 B7 63.2(3)
B3 B9 B12 B11 -63.2(3)
B10 B9 B12 B11 37.3(2)
B8 B9 B12 B11 -100.5(2)
B4 B9 B12 B11 0.2(3)
B6 B11 B12 B10 100.3(2)
B7 B11 B12 B10 138.0(2)
B5 B11 B12 B10 36.91(19)
B6 B11 B12 B8 -0.6(3)
B7 B11 B12 B8 37.0(2)
B5 B11 B12 B8 -64.1(3)
B10 B11 B12 B8 -101.0(2)
B6 B11 B12 B7 -37.69(19)
B5 B11 B12 B7 -101.1(2)
B10 B11 B12 B7 -138.0(2)
B6 B11 B12 B9 63.1(3)
B7 B11 B12 B9 100.8(2)
B5 B11 B12 B9 -0.3(3)
B10 B11 B12 B9 -37.2(2)
